data_7706050
loop_
_publ_author_name
'Shere, Henry'
'Hill, Michael S.'
'P\'echarman, Anne-Fr\'ed\'erique'
'Mahon, Mary F.'

_publ_section_title
;
 Reactivity of a magnesium diboranate with organic nitriles.
;
_journal_issue 4
_journal_name_full 'Dalton transactions (Cambridge, England : 2003)'
_journal_page_first 1283
_journal_page_last 1292
_journal_paper_doi 10.1039/d0dt04016a
_journal_volume 50
_journal_year 2021
_chemical_formula_moiety 'C49 H81 B2 Mg N3 O4, 0.5(C7 H8)'
_chemical_formula_sum 'C52.5 H85 B2 Mg N3 O4'
_chemical_formula_weight 868.16
_space_group_crystal_system monoclinic
_space_group_IT_number 14
_space_group_name_Hall '-P 2yn'
_space_group_name_H-M_alt 'P 1 21/n 1'
_atom_sites_solution_hydrogens geom
_atom_sites_solution_primary iterative
_audit_creation_date 2018-11-28
_audit_creation_method
;
Olex2 1.2
(compiled 2018.05.29 svn.r3508 for OlexSys, GUI svn.r5506)
;
_audit_update_record
;
2020-11-17 deposited with the CCDC.	2020-12-11 downloaded from the CCDC.
;
_cell_angle_alpha 90
_cell_angle_beta 99.3980(10)
_cell_angle_gamma 90
_cell_formula_units_Z 4
_cell_length_a 11.61530(10)
_cell_length_b 23.5122(2)
_cell_length_c 19.4842(2)
_cell_measurement_reflns_used 20353
_cell_measurement_temperature 150.00(10)
_cell_measurement_theta_max 73.2540
_cell_measurement_theta_min 2.9690
_cell_volume 5249.74(8)
_computing_cell_refinement 'CrysAlisPro 1.171.39.46 (Rigaku OD, 2018)'
_computing_data_collection 'CrysAlisPro 1.171.39.46 (Rigaku OD, 2018)'
_computing_data_reduction 'CrysAlisPro 1.171.39.46 (Rigaku OD, 2018)'
_computing_molecular_graphics 'Olex2 (Dolomanov et al., 2009)'
_computing_publication_material 'Olex2 (Dolomanov et al., 2009)'
_computing_structure_refinement 'ShelXL (Sheldrick, 2015)'
_computing_structure_solution 'olex2.solve (Bourhis et al., 2015)'
_diffrn_ambient_environment N~2~
_diffrn_ambient_temperature 150.00(10)
_diffrn_detector 'CCD plate'
_diffrn_detector_area_resol_mean 8.1150
_diffrn_detector_type EosS2
_diffrn_measured_fraction_theta_full 1.000
_diffrn_measured_fraction_theta_max 0.995
_diffrn_measurement_device 'four-circle diffractometer'
_diffrn_measurement_device_type 'SuperNova, Dual, Cu at home/near, EosS2'
_diffrn_measurement_method '\w scans'
_diffrn_radiation_monochromator mirror
_diffrn_radiation_probe x-ray
_diffrn_radiation_type CuK\a
_diffrn_radiation_wavelength 1.54184
_diffrn_reflns_av_R_equivalents 0.0406
_diffrn_reflns_av_unetI/netI 0.0223
_diffrn_reflns_Laue_measured_fraction_full 1.000
_diffrn_reflns_Laue_measured_fraction_max 0.995
_diffrn_reflns_limit_h_max 12
_diffrn_reflns_limit_h_min -14
_diffrn_reflns_limit_k_max 29
_diffrn_reflns_limit_k_min -24
_diffrn_reflns_limit_l_max 24
_diffrn_reflns_limit_l_min -22
_diffrn_reflns_number 72525
_diffrn_reflns_point_group_measured_fraction_full 1.000
_diffrn_reflns_point_group_measured_fraction_max 0.995
_diffrn_reflns_theta_full 67.684
_diffrn_reflns_theta_max 73.429
_diffrn_reflns_theta_min 2.969
_diffrn_source 'micro-focus sealed X-ray tube'
_diffrn_source_type 'SuperNova (Cu) X-ray Source'
_exptl_absorpt_coefficient_mu 0.625
_exptl_absorpt_correction_T_max 1.00000
_exptl_absorpt_correction_T_min 0.87097
_exptl_absorpt_correction_type multi-scan
_exptl_absorpt_process_details
;
CrysAlisPro 1.171.39.46 (Rigaku Oxford Diffraction, 2018)
Empirical absorption correction using spherical harmonics,
 implemented in SCALE3 ABSPACK scaling algorithm.
;
_exptl_crystal_colour colourless
_exptl_crystal_colour_primary colourless
_exptl_crystal_density_diffrn 1.098
_exptl_crystal_description block
_exptl_crystal_F_000 1900
_exptl_crystal_size_max 0.208
_exptl_crystal_size_mid 0.189
_exptl_crystal_size_min 0.106
_refine_diff_density_max 0.663
_refine_diff_density_min -0.589
_refine_diff_density_rms 0.051
_refine_ls_extinction_method none
_refine_ls_goodness_of_fit_ref 1.038
_refine_ls_hydrogen_treatment constr
_refine_ls_matrix_type full
_refine_ls_number_parameters 780
_refine_ls_number_reflns 10505
_refine_ls_number_restraints 246
_refine_ls_restrained_S_all 1.091
_refine_ls_R_factor_all 0.0835
_refine_ls_R_factor_gt 0.0727
_refine_ls_shift/su_max 0.001
_refine_ls_shift/su_mean 0.000
_refine_ls_structure_factor_coef Fsqd
_refine_ls_weighting_details 'w=1/[\s^2^(Fo^2^)+(0.0980P)^2^+4.0702P] where P=(Fo^2^+2Fc^2^)/3'
_refine_ls_weighting_scheme calc
_refine_ls_wR_factor_gt 0.1934
_refine_ls_wR_factor_ref 0.2045
_reflns_Friedel_coverage 0.000
_reflns_number_gt 8845
_reflns_number_total 10505
_reflns_threshold_expression 'I > 2\s(I)'
_cod_data_source_file d0dt04016a2.cif
_cod_data_source_block s18msh167_cpd_1
_cod_depositor_comments 'Adding full bibliography for 7706050--7706056.cif.'
_cod_original_formula_sum 'C52.50 H85 B2 Mg N3 O4'
_cod_database_code 7706050
_shelxl_version_number 2014-3
_shelx_space_group_comment
;
The symmetry employed for this shelxl refinement is uniquely defined
by the following loop, which should always be used as a source of
symmetry information in preference to the above space-group names.
They are only intended as comments.
;
_olex2_refinement_description
;
1. Fixed Uiso
 At 1.2 times of:
  All C(H) groups, All C(H,H) groups, All C(H,H,H,H) groups
 At 1.5 times of:
  All C(H,H,H) groups
2. Restrained distances
 O1-C30 \\sim O1-C30A
 with sigma of 0.02
 O2-C31 \\sim O2-C31A
 with sigma of 0.02
 C30-C31 \\sim C30A-C31A
 with sigma of 0.02
 C30-C32 \\sim C30A-C32A
 with sigma of 0.02
 C30-C33 \\sim C30A-C33A
 with sigma of 0.02
 C31-C34 \\sim C31A-C34A
 with sigma of 0.02
 C31-C35 \\sim C31A-C35A
 with sigma of 0.02
 O1-C31 \\sim O1-C31A
 with sigma of 0.04
 O1-C32 \\sim O1-C32A
 with sigma of 0.04
 O1-C33 \\sim O1-C33A
 with sigma of 0.04
 O2-C30 \\sim O2-C30A
 with sigma of 0.04
 O2-C34 \\sim O2-C34A
 with sigma of 0.04
 O2-C35 \\sim O2-C35A
 with sigma of 0.04
 C30-C34 \\sim C30A-C34A
 with sigma of 0.04
 C30-C35 \\sim C30A-C35A
 with sigma of 0.04
 C31-C32 \\sim C31A-C32A
 with sigma of 0.04
 C31-C33 \\sim C31A-C33A
 with sigma of 0.04
 C32-C33 \\sim C32A-C33A
 with sigma of 0.04
 C34-C35 \\sim C34A-C35A
 with sigma of 0.04
 Mg1-O1 \\sim Mg1-O1A
 with sigma of 0.02
 O1-C30 \\sim O1A-C30
 with sigma of 0.02
 O1-B1 \\sim O1A-B1
 with sigma of 0.02
 O1-C30A \\sim O1A-C30A
 with sigma of 0.02
 C27-C28 \\sim C27-C28A
 with sigma of 0.02
 C27-C29 \\sim C27-C29A
 with sigma of 0.02
 O3-C36 \\sim O3-C36A
 with sigma of 0.02
 O4-C37 \\sim O4A-C37A
 with sigma of 0.02
 O4-B2 \\sim O4A-B2
 with sigma of 0.02
 C36-C37 \\sim C36A-C37A
 with sigma of 0.02
 C36-C39 \\sim C36A-C39A
 with sigma of 0.02
 C37-C40 \\sim C37A-C40A
 with sigma of 0.02
 C37-C41 \\sim C37A-C41A
 with sigma of 0.02
 O3-C37 \\sim O3-C37A
 with sigma of 0.04
 O3-C39 \\sim O3-C39A
 with sigma of 0.04
 O4-C36 \\sim O4A-C36A
 with sigma of 0.04
 O4-C40 \\sim O4A-C40A
 with sigma of 0.04
 O4-C41 \\sim O4A-C41A
 with sigma of 0.04
 C36-C40 \\sim C36A-C40A
 with sigma of 0.04
 C36-C41 \\sim C36A-C41A
 with sigma of 0.04
 C37-C39 \\sim C37A-C39A
 with sigma of 0.04
 C37-B2 \\sim C37A-B2
 with sigma of 0.04
 C40-C41 \\sim C40A-C41A
 with sigma of 0.04
 O4A-B2 \\sim O4-B2
 with sigma of 0.005
 C51-C52 \\sim C52-C53 \\sim C53-C54 \\sim C54-C55 \\sim C55-C56 \\sim C56-C51
 with sigma of 0.02
 C51-C55 \\sim C51-C53 \\sim C56-C54 \\sim C52-C56 \\sim C53-C55 \\sim C52-C54
 with sigma of 0.04
 C50-C56 \\sim C50-C52
 with sigma of 0.04
 C46-C47 \\sim C46-C47A
 with sigma of 0.02
 C47-C48 \\sim C47A-C48A
 with sigma of 0.02
 C48-C49 \\sim C48A-C49
 with sigma of 0.02
 C46-C48 \\sim C46-C48A
 with sigma of 0.04
 C47-C49 \\sim C47A-C49
 with sigma of 0.04
 C48-C49 \\sim C48-C49A
 with sigma of 0.02
 C49-C48A \\sim C49A-C48A
 with sigma of 0.02
 C47A-C46 \\sim C47-C46 \\sim C48-C47 \\sim C48A-C47A \\sim C49A-C48A \\sim
C49-C48
 with sigma of 0.005
 C49-C47 \\sim C49A-C47A
 with sigma of 0.01
 C36-C38 \\sim C36A-C38A
 with sigma of 0.02
 O3-C38 \\sim O3-C38A
 with sigma of 0.04
 C37-C38 \\sim C37A-C38A
 with sigma of 0.04
 C38-C39 \\sim C38A-C39A
 with sigma of 0.04
3. Restrained planarity
 C50, C51, C52, C53, C54, C55, C56
 with sigma of 0.1
4. Uiso/Uaniso restraints and constraints
C29 \\sim C29A: within 2A with sigma of 0.01 and sigma for terminal atoms of
0.01
C28 \\sim C28A: within 2A with sigma of 0.01 and sigma for terminal atoms of
0.01
C31 \\sim C31A: within 2A with sigma of 0.01 and sigma for terminal atoms of
0.01
C30 \\sim C32 \\sim C33: within 2A with sigma of 0.01 and sigma for terminal
atoms of 0.01
C30A \\sim C32A \\sim C33A: within 2A with sigma of 0.01 and sigma for terminal
atoms of 0.01
C50 \\sim C51 \\sim C52 \\sim C53 \\sim C54 \\sim C55 \\sim C56: within 2A with
sigma of 0.04 and sigma for terminal atoms of 0.08
O4 \\sim O4A: within 2A with sigma of 0.01 and sigma for terminal atoms of 0.01
Uanis(C47A) = Uanis(C48A) = Uanis(C49A)
Uanis(C47A) = Uanis(C47)
Uanis(C48A) = Uanis(C48)
Uanis(C49A) = Uanis(C49)
5. Rigid body (RIGU) restrains
 C50, C51, C52, C53, C54, C55, C56
 with sigma for 1-2 distances of 0.004 and sigma for 1-3 distances of 0.004
6. Others
 Sof(C30A)=Sof(C31A)=Sof(C32A)=Sof(H32D)=Sof(H32E)=Sof(H32F)=Sof(C33A)=
 Sof(H33D)=Sof(H33E)=Sof(H33F)=Sof(C34A)=Sof(H34D)=Sof(H34E)=Sof(H34F)=
 Sof(C35A)=Sof(H35D)=Sof(H35E)=Sof(H35F)=1-FVAR(1)
 Sof(C30)=Sof(C31)=Sof(C32)=Sof(H32A)=Sof(H32B)=Sof(H32C)=Sof(C33)=Sof(H33A)=
 Sof(H33B)=Sof(H33C)=Sof(C34)=Sof(H34A)=Sof(H34B)=Sof(H34C)=Sof(C35)=Sof(H35A)=
 Sof(H35B)=Sof(H35C)=FVAR(1)
 Fixed Sof: H27(0.55) H27A(0.45) H46A(0.75) H46B(0.75) H46C(0.25) H46D(0.25)
 O1(0.5) O4(0.5) C28(0.55) H28A(0.55) H28B(0.55) H28C(0.55) C29(0.55)
 H29A(0.55) H29B(0.55) H29C(0.55) C36(0.5) C37(0.5) C38(0.5) H38A(0.5)
 H38B(0.5) H38C(0.5) C39(0.5) H39A(0.5) H39B(0.5) H39C(0.5) C40(0.5) H40A(0.5)
 H40B(0.5) H40C(0.5) C41(0.5) H41A(0.5) H41B(0.5) H41C(0.5) C47(0.75)
 H47A(0.75) H47B(0.75) C48(0.75) H48A(0.75) H48B(0.75) C49(0.75) H49A(0.75)
 H49B(0.75) H49C(0.75) O1A(0.5) O4A(0.5) C28A(0.45) H28D(0.45) H28E(0.45)
 H28F(0.45) C29A(0.45) H29D(0.45) H29E(0.45) H29F(0.45) C36A(0.5) C37A(0.5)
 C38A(0.5) H38D(0.5) H38E(0.5) H38F(0.5) C39A(0.5) H39D(0.5) H39E(0.5)
 H39F(0.5) C40A(0.5) H40D(0.5) H40E(0.5) H40F(0.5) C41A(0.5) H41D(0.5)
 H41E(0.5) H41F(0.5) C47A(0.25) H47C(0.25) H47D(0.25) C48A(0.25) H48C(0.25)
 H48D(0.25) C49A(0.25) H49D(0.25) H49E(0.25) H49F(0.25) C50(0.5) H50A(0.5)
 H50B(0.5) H50C(0.5) C51(0.5) C52(0.5) H52(0.5) C53(0.5) H53(0.5) C54(0.5)
 H54(0.5) C55(0.5) H55(0.5) C56(0.5) H56(0.5)
7.a Ternary CH refined with riding coordinates:
 C12(H12), C15(H15), C24(H24), C27(H27), C27(H27A), C43(H43)
7.b Secondary CH2 refined with riding coordinates:
 C46(H46A,H46B), C46(H46C,H46D), C47(H47A,H47B), C48(H48A,H48B), C47A(H47C,
 H47D), C48A(H48C,H48D)
7.c Me refined with riding coordinates:
 C38(H38A,H38B,H38C), C38A(H38D,H38E,H38F)
7.d Aromatic/amide H refined with riding coordinates:
 C3(H3), C8(H8), C9(H9), C10(H10), C20(H20), C21(H21), C22(H22), C52(H52),
 C53(H53), C54(H54), C55(H55), C56(H56)
7.e Idealised Me refined as rotating group:
 C1(H1A,H1B,H1C), C5(H5A,H5B,H5C), C13(H13A,H13B,H13C), C14(H14A,H14B,H14C),
 C16(H16A,H16B,H16C), C17(H17A,H17B,H17C), C25(H25A,H25B,H25C), C26(H26A,H26B,
 H26C), C44(H44A,H44B,H44C), C45(H45A,H45B,H45C), C28(H28A,H28B,H28C), C29(H29A,
 H29B,H29C), C32(H32A,H32B,H32C), C33(H33A,H33B,H33C), C34(H34A,H34B,H34C),
 C35(H35A,H35B,H35C), C39(H39A,H39B,H39C), C40(H40A,H40B,H40C), C41(H41A,H41B,
 H41C), C49(H49A,H49B,H49C), C28A(H28D,H28E,H28F), C29A(H29D,H29E,H29F),
 C32A(H32D,H32E,H32F), C33A(H33D,H33E,H33F), C34A(H34D,H34E,H34F), C35A(H35D,
 H35E,H35F), C39A(H39D,H39E,H39F), C40A(H40D,H40E,H40F), C41A(H41D,H41E,H41F),
 C49A(H49D,H49E,H49F), C50(H50A,H50B,H50C)
;

loop_
_space_group_symop_operation_xyz
'x, y, z'
'-x+1/2, y+1/2, -z+1/2'
'-x, -y, -z'
'x-1/2, -y-1/2, z-1/2'

loop_
_atom_site_label
_atom_site_type_symbol
_atom_site_fract_x
_atom_site_fract_y
_atom_site_fract_z
_atom_site_U_iso_or_equiv
_atom_site_adp_type
_atom_site_occupancy
_atom_site_site_symmetry_order
_atom_site_calc_flag
_atom_site_refinement_flags_posn
_atom_site_refinement_flags_adp
_atom_site_refinement_flags_occupancy
_atom_site_disorder_assembly
_atom_site_disorder_group
Mg1 Mg 0.49105(5) 0.37652(2) 0.73258(3) 0.02543(16) Uani 1 1 d D . . . .
O2 O 0.25324(14) 0.37306(9) 0.57075(9) 0.0551(5) Uani 1 1 d D . . . .
O3 O 0.47013(15) 0.25779(7) 0.79297(10) 0.0508(4) Uani 1 1 d D . . . .
N1 N 0.49395(14) 0.40607(8) 0.83163(9) 0.0361(4) Uani 1 1 d . . . . .
N2 N 0.67027(13) 0.36985(7) 0.74320(8) 0.0297(3) Uani 1 1 d . . . . .
N3 N 0.39603(14) 0.31854(7) 0.66536(9) 0.0327(4) Uani 1 1 d . . . . .
C1 C 0.5741(3) 0.4017(2) 0.95660(15) 0.1046(16) Uani 1 1 d . . . . .
H1A H 0.5218 0.4328 0.9602 0.157 Uiso 1 1 calc GR . . . .
H1B H 0.6499 0.4107 0.9819 0.157 Uiso 1 1 calc GR . . . .
H1C H 0.5450 0.3680 0.9757 0.157 Uiso 1 1 calc GR . . . .
C2 C 0.5828(2) 0.39171(13) 0.88055(11) 0.0503(6) Uani 1 1 d . . . . .
C3 C 0.68784(19) 0.36793(11) 0.86796(12) 0.0461(6) Uani 1 1 d . . . . .
H3 H 0.7354 0.3533 0.9070 0.055 Uiso 1 1 calc R . . . .
C4 C 0.73251(17) 0.36269(9) 0.80573(11) 0.0363(4) Uani 1 1 d . . . . .
C5 C 0.86214(19) 0.35012(13) 0.81432(14) 0.0526(6) Uani 1 1 d . . . . .
H5A H 0.8739 0.3098 0.8123 0.079 Uiso 1 1 calc GR . . . .
H5B H 0.9001 0.3643 0.8585 0.079 Uiso 1 1 calc GR . . . .
H5C H 0.8945 0.3683 0.7777 0.079 Uiso 1 1 calc GR . . . .
C6 C 0.72825(17) 0.37094(10) 0.68318(11) 0.0361(4) Uani 1 1 d . . . . .
C7 C 0.7470(2) 0.42416(12) 0.65402(14) 0.0513(6) Uani 1 1 d . . . . .
C8 C 0.7967(3) 0.42557(16) 0.59353(17) 0.0758(10) Uani 1 1 d . . . . .
H8 H 0.8097 0.4605 0.5739 0.091 Uiso 1 1 calc R . . . .
C9 C 0.8267(3) 0.37690(18) 0.56242(18) 0.0824(11) Uani 1 1 d . . . . .
H9 H 0.8598 0.3789 0.5221 0.099 Uiso 1 1 calc R . . . .
C10 C 0.8079(2) 0.32531(15) 0.59068(15) 0.0650(8) Uani 1 1 d . . . . .
H10 H 0.8280 0.2924 0.5690 0.078 Uiso 1 1 calc R . . . .
C11 C 0.75913(18) 0.32076(11) 0.65175(12) 0.0440(5) Uani 1 1 d . . . . .
C12 C 0.7172(3) 0.47879(12) 0.68784(18) 0.0703(9) Uani 1 1 d . . . . .
H12 H 0.6463 0.4718 0.7078 0.084 Uiso 1 1 calc R . . . .
C13 C 0.8127(5) 0.49503(17) 0.7472(2) 0.1145(18) Uani 1 1 d . . . . .
H13A H 0.8179 0.4668 0.7831 0.172 Uiso 1 1 calc GR . . . .
H13B H 0.7948 0.5312 0.7656 0.172 Uiso 1 1 calc GR . . . .
H13C H 0.8858 0.4974 0.7304 0.172 Uiso 1 1 calc GR . . . .
C14 C 0.6922(4) 0.52839(15) 0.6380(2) 0.0909(12) Uani 1 1 d . . . . .
H14A H 0.7618 0.5382 0.6201 0.136 Uiso 1 1 calc GR . . . .
H14B H 0.6667 0.5605 0.6621 0.136 Uiso 1 1 calc GR . . . .
H14C H 0.6321 0.5179 0.6002 0.136 Uiso 1 1 calc GR . . . .
C15 C 0.7412(2) 0.26267(11) 0.68051(16) 0.0554(7) Uani 1 1 d . . . . .
H15 H 0.7113 0.2676 0.7244 0.067 Uiso 1 1 calc R . . . .
C16 C 0.6517(3) 0.22816(14) 0.6313(2) 0.0788(11) Uani 1 1 d . . . . .
H16A H 0.5783 0.2479 0.6240 0.118 Uiso 1 1 calc GR . . . .
H16B H 0.6421 0.1915 0.6514 0.118 Uiso 1 1 calc GR . . . .
H16C H 0.6784 0.2234 0.5876 0.118 Uiso 1 1 calc GR . . . .
C17 C 0.8557(3) 0.22872(17) 0.6959(3) 0.0942(13) Uani 1 1 d . . . . .
H17A H 0.8828 0.2203 0.6531 0.141 Uiso 1 1 calc GR . . . .
H17B H 0.8423 0.1939 0.7190 0.141 Uiso 1 1 calc GR . . . .
H17C H 0.9135 0.2508 0.7253 0.141 Uiso 1 1 calc GR . . . .
C18 C 0.4024(2) 0.44112(12) 0.85128(12) 0.0502(6) Uani 1 1 d . . . . .
C19 C 0.3009(2) 0.41612(15) 0.86761(14) 0.0600(7) Uani 1 1 d . . . . .
C20 C 0.2102(3) 0.4521(2) 0.88033(19) 0.0861(12) Uani 1 1 d . . . . .
H20 H 0.1415 0.4364 0.8906 0.103 Uiso 1 1 calc R . . . .
C21 C 0.2217(4) 0.5103(2) 0.8778(2) 0.1025(15) Uani 1 1 d . . . . .
H21 H 0.1604 0.5335 0.8858 0.123 Uiso 1 1 calc R . . . .
C22 C 0.3228(3) 0.53436(18) 0.8634(2) 0.0931(13) Uani 1 1 d . . . . .
H22 H 0.3293 0.5738 0.8622 0.112 Uiso 1 1 calc R . . . .
C23 C 0.4162(3) 0.50063(14) 0.85058(17) 0.0679(9) Uani 1 1 d . . . . .
C24 C 0.2869(2) 0.35265(15) 0.87482(14) 0.0623(8) Uani 1 1 d . . . . .
H24 H 0.3616 0.3353 0.8694 0.075 Uiso 1 1 calc R . . . .
C25 C 0.2620(4) 0.3356(2) 0.9475(2) 0.1109(16) Uani 1 1 d . . . . .
H25A H 0.3235 0.3495 0.9825 0.166 Uiso 1 1 calc GR . . . .
H25B H 0.2579 0.2949 0.9506 0.166 Uiso 1 1 calc GR . . . .
H25C H 0.1891 0.3518 0.9548 0.166 Uiso 1 1 calc GR . . . .
C26 C 0.1938(3) 0.32649(17) 0.81903(19) 0.0780(9) Uani 1 1 d . . . . .
H26A H 0.1205 0.3452 0.8195 0.117 Uiso 1 1 calc GR . . . .
H26B H 0.1860 0.2867 0.8285 0.117 Uiso 1 1 calc GR . . . .
H26C H 0.2166 0.3311 0.7742 0.117 Uiso 1 1 calc GR . . . .
C27 C 0.5274(3) 0.52947(14) 0.8371(2) 0.0766(10) Uani 1 1 d D . . . .
H27 H 0.5824 0.4990 0.8310 0.092 Uiso 0.55 1 calc R . P A 1
H27A H 0.5611 0.5080 0.8021 0.092 Uiso 0.45 1 calc R . P B 2
C42 C 0.35775(19) 0.26788(9) 0.66826(13) 0.0417(5) Uani 1 1 d . . . . .
C43 C 0.2711(2) 0.24112(13) 0.61017(17) 0.0609(7) Uani 1 1 d . . . . .
H43 H 0.2526 0.2693 0.5729 0.073 Uiso 1 1 calc R . . . .
C44 C 0.1579(3) 0.22620(16) 0.6367(2) 0.0778(10) Uani 1 1 d . . . . .
H44A H 0.1738 0.1984 0.6731 0.117 Uiso 1 1 calc GR . . . .
H44B H 0.1026 0.2110 0.5991 0.117 Uiso 1 1 calc GR . . . .
H44C H 0.1262 0.2598 0.6544 0.117 Uiso 1 1 calc GR . . . .
C45 C 0.3236(3) 0.18884(17) 0.5798(2) 0.1006(15) Uani 1 1 d . . . . .
H45A H 0.3944 0.1995 0.5637 0.151 Uiso 1 1 calc GR . . . .
H45B H 0.2690 0.1741 0.5416 0.151 Uiso 1 1 calc GR . . . .
H45C H 0.3404 0.1602 0.6151 0.151 Uiso 1 1 calc GR . . . .
C46 C 0.4625(3) 0.3572(2) 0.55244(14) 0.0961(15) Uani 1 1 d D . . . .
H46A H 0.4963 0.3945 0.5481 0.115 Uiso 0.75 1 calc R . P C 1
H46B H 0.5250 0.3331 0.5752 0.115 Uiso 0.75 1 calc R . P C 1
H46C H 0.4669 0.3933 0.5289 0.115 Uiso 0.25 1 calc R . P D 2
H46D H 0.5389 0.3499 0.5794 0.115 Uiso 0.25 1 calc R . P D 2
B1 B 0.3717(2) 0.36389(12) 0.60519(12) 0.0397(5) Uani 1 1 d D . . . .
B2 B 0.4055(2) 0.23304(11) 0.73658(18) 0.0491(7) Uani 1 1 d D . . . .
O1 O 0.3843(6) 0.4147(3) 0.6567(4) 0.0396(16) Uani 0.5 1 d D . P E 1
O4 O 0.3888(13) 0.17518(18) 0.7336(5) 0.059(2) Uani 0.5 1 d D U P F 1
C28 C 0.5198(7) 0.5695(3) 0.7708(4) 0.0831(19) Uani 0.55 1 d D U P G 1
H28A H 0.5007 0.5470 0.7293 0.125 Uiso 0.55 1 calc GR . P G 1
H28B H 0.5936 0.5879 0.7709 0.125 Uiso 0.55 1 calc GR . P G 1
H28C H 0.4604 0.5977 0.7721 0.125 Uiso 0.55 1 calc GR . P G 1
C29 C 0.5892(5) 0.5678(3) 0.8983(4) 0.0721(16) Uani 0.55 1 d D U P G 1
H29A H 0.5395 0.5993 0.9049 0.108 Uiso 0.55 1 calc GR . P G 1
H29B H 0.6616 0.5818 0.8871 0.108 Uiso 0.55 1 calc GR . P G 1
H29C H 0.6044 0.5457 0.9403 0.108 Uiso 0.55 1 calc GR . P G 1
C30 C 0.2915(6) 0.4556(2) 0.6320(3) 0.0579(15) Uani 0.578(7) 1 d D U P E 1
C31 C 0.1929(8) 0.4172(4) 0.5970(5) 0.066(2) Uani 0.578(7) 1 d D U P E 1
C32 C 0.2526(6) 0.4871(3) 0.6926(3) 0.082(2) Uani 0.578(7) 1 d D U P E 1
H32A H 0.2327 0.4601 0.7257 0.123 Uiso 0.578(7) 1 calc GR . P E 1
H32B H 0.1858 0.5102 0.6756 0.123 Uiso 0.578(7) 1 calc GR . P E 1
H32C H 0.3150 0.5110 0.7146 0.123 Uiso 0.578(7) 1 calc GR . P E 1
C33 C 0.3311(6) 0.4989(2) 0.5819(4) 0.0720(19) Uani 0.578(7) 1 d D U P E 1
H33A H 0.4018 0.5169 0.6039 0.108 Uiso 0.578(7) 1 calc GR . P E 1
H33B H 0.2715 0.5271 0.5701 0.108 Uiso 0.578(7) 1 calc GR . P E 1
H33C H 0.3448 0.4798 0.5405 0.108 Uiso 0.578(7) 1 calc GR . P E 1
C34 C 0.1217(5) 0.3869(3) 0.6446(3) 0.0660(18) Uani 0.578(7) 1 d D . P E 1
H34A H 0.0760 0.3574 0.6191 0.099 Uiso 0.578(7) 1 calc GR . P E 1
H34B H 0.0708 0.4136 0.6618 0.099 Uiso 0.578(7) 1 calc GR . P E 1
H34C H 0.1732 0.3704 0.6830 0.099 Uiso 0.578(7) 1 calc GR . P E 1
C35 C 0.1129(8) 0.4388(4) 0.5308(4) 0.075(2) Uani 0.578(7) 1 d D . P E 1
H35A H 0.1589 0.4462 0.4951 0.113 Uiso 0.578(7) 1 calc GR . P E 1
H35B H 0.0748 0.4732 0.5414 0.113 Uiso 0.578(7) 1 calc GR . P E 1
H35C H 0.0552 0.4105 0.5149 0.113 Uiso 0.578(7) 1 calc GR . P E 1
C36 C 0.5124(11) 0.2069(5) 0.8351(7) 0.055(3) Uani 0.5 1 d D . P F 1
C37 C 0.4277(10) 0.1587(4) 0.8055(7) 0.061(3) Uani 0.5 1 d D . P F 1
C38 C 0.6379(8) 0.1983(6) 0.8254(11) 0.077(4) Uani 0.5 1 d D . P F 1
H38A H 0.6696 0.1657 0.8517 0.116 Uiso 0.5 1 calc R . P F 1
H38B H 0.6409 0.1922 0.7770 0.116 Uiso 0.5 1 calc R . P F 1
H38C H 0.6828 0.2314 0.8413 0.116 Uiso 0.5 1 calc R . P F 1
C39 C 0.511(2) 0.2225(5) 0.9100(7) 0.078(4) Uani 0.5 1 d D . P F 1
H39A H 0.5705 0.2505 0.9245 0.117 Uiso 0.5 1 calc GR . P F 1
H39B H 0.5264 0.1893 0.9386 0.117 Uiso 0.5 1 calc GR . P F 1
H39C H 0.4363 0.2378 0.9146 0.117 Uiso 0.5 1 calc GR . P F 1
C40 C 0.3193(13) 0.1551(8) 0.8388(9) 0.086(4) Uani 0.5 1 d D . P F 1
H40A H 0.2835 0.1919 0.8381 0.129 Uiso 0.5 1 calc GR . P F 1
H40B H 0.3401 0.1425 0.8861 0.129 Uiso 0.5 1 calc GR . P F 1
H40C H 0.2655 0.1286 0.8135 0.129 Uiso 0.5 1 calc GR . P F 1
C41 C 0.4819(13) 0.0993(4) 0.8032(7) 0.089(4) Uani 0.5 1 d D . P F 1
H41A H 0.4255 0.0738 0.7782 0.133 Uiso 0.5 1 calc GR . P F 1
H41B H 0.5054 0.0855 0.8498 0.133 Uiso 0.5 1 calc GR . P F 1
H41C H 0.5488 0.1014 0.7801 0.133 Uiso 0.5 1 calc GR . P F 1
C47 C 0.4289(5) 0.3353(2) 0.48208(18) 0.0936(17) Uani 0.75 1 d D . P H 1
H47A H 0.3628 0.3569 0.4588 0.112 Uiso 0.75 1 calc R . P H 1
H47B H 0.4042 0.2960 0.4847 0.112 Uiso 0.75 1 calc R . P H 1
C48 C 0.5255(4) 0.3380(2) 0.4393(2) 0.0800(12) Uani 0.75 1 d D . P H 1
H48A H 0.5372 0.3773 0.4268 0.096 Uiso 0.75 1 calc R . P H 1
H48B H 0.5973 0.3246 0.4671 0.096 Uiso 0.75 1 calc R . P H 1
C49 C 0.5004(6) 0.3039(4) 0.3759(3) 0.147(3) Uani 0.75 1 d D . P H 1
H49A H 0.5513 0.3152 0.3442 0.221 Uiso 0.75 1 calc GR . P H 1
H49B H 0.4208 0.3097 0.3546 0.221 Uiso 0.75 1 calc GR . P H 1
H49C H 0.5127 0.2644 0.3874 0.221 Uiso 0.75 1 calc GR . P H 1
O1A O 0.4113(6) 0.4183(3) 0.6453(4) 0.0438(19) Uani 0.5 1 d D . P E 2
O4A O 0.3859(15) 0.1781(2) 0.7558(5) 0.072(3) Uani 0.5 1 d D U P F 2
C28A C 0.4920(9) 0.5860(3) 0.8102(7) 0.109(3) Uani 0.45 1 d D U P G 2
H28D H 0.4175 0.5835 0.7805 0.163 Uiso 0.45 1 calc GR . P G 2
H28E H 0.5489 0.6004 0.7840 0.163 Uiso 0.45 1 calc GR . P G 2
H28F H 0.4862 0.6112 0.8483 0.163 Uiso 0.45 1 calc GR . P G 2
C29A C 0.6081(7) 0.5247(4) 0.9088(5) 0.097(3) Uani 0.45 1 d D U P G 2
H29D H 0.5658 0.5360 0.9449 0.145 Uiso 0.45 1 calc GR . P G 2
H29E H 0.6746 0.5490 0.9094 0.145 Uiso 0.45 1 calc GR . P G 2
H29F H 0.6338 0.4860 0.9163 0.145 Uiso 0.45 1 calc GR . P G 2
C30A C 0.3373(7) 0.4617(3) 0.6136(5) 0.060(2) Uani 0.422(7) 1 d D U P E 2
C31A C 0.2199(10) 0.4269(5) 0.5994(6) 0.061(3) Uani 0.422(7) 1 d D U P E 2
C32A C 0.3451(8) 0.5089(3) 0.6673(5) 0.079(3) Uani 0.422(7) 1 d D U P E 2
H32D H 0.2909 0.5386 0.6505 0.119 Uiso 0.422(7) 1 calc GR . P E 2
H32E H 0.4229 0.5241 0.6754 0.119 Uiso 0.422(7) 1 calc GR . P E 2
H32F H 0.3265 0.4940 0.7100 0.119 Uiso 0.422(7) 1 calc GR . P E 2
C33A C 0.3780(6) 0.4806(4) 0.5485(4) 0.062(2) Uani 0.422(7) 1 d D U P E 2
H33D H 0.3722 0.4495 0.5161 0.094 Uiso 0.422(7) 1 calc GR . P E 2
H33E H 0.4577 0.4929 0.5592 0.094 Uiso 0.422(7) 1 calc GR . P E 2
H33F H 0.3302 0.5115 0.5282 0.094 Uiso 0.422(7) 1 calc GR . P E 2
C34A C 0.1637(7) 0.4220(4) 0.6654(4) 0.061(2) Uani 0.422(7) 1 d D . P E 2
H34D H 0.0954 0.3984 0.6559 0.092 Uiso 0.422(7) 1 calc GR . P E 2
H34E H 0.1421 0.4591 0.6793 0.092 Uiso 0.422(7) 1 calc GR . P E 2
H34F H 0.2185 0.4053 0.7021 0.092 Uiso 0.422(7) 1 calc GR . P E 2
C35A C 0.1265(8) 0.4596(4) 0.5489(5) 0.050(2) Uani 0.422(7) 1 d D . P E 2
H35D H 0.1504 0.4622 0.5041 0.075 Uiso 0.422(7) 1 calc GR . P E 2
H35E H 0.1177 0.4972 0.5667 0.075 Uiso 0.422(7) 1 calc GR . P E 2
H35F H 0.0534 0.4398 0.5446 0.075 Uiso 0.422(7) 1 calc GR . P E 2
C36A C 0.5159(11) 0.2173(5) 0.8490(7) 0.059(4) Uani 0.5 1 d D . P F 2
C37A C 0.4283(11) 0.1675(4) 0.8289(7) 0.074(4) Uani 0.5 1 d D . P F 2
C38A C 0.6392(13) 0.2029(9) 0.8383(12) 0.097(6) Uani 0.5 1 d D . P F 2
H38D H 0.6732 0.1765 0.8735 0.146 Uiso 0.5 1 calc R . P F 2
H38E H 0.6371 0.1860 0.7932 0.146 Uiso 0.5 1 calc R . P F 2
H38F H 0.6853 0.2369 0.8414 0.146 Uiso 0.5 1 calc R . P F 2
C39A C 0.5171(19) 0.2423(5) 0.9197(6) 0.081(4) Uani 0.5 1 d D . P F 2
H39D H 0.5637 0.2762 0.9243 0.122 Uiso 0.5 1 calc GR . P F 2
H39E H 0.5495 0.2153 0.9545 0.122 Uiso 0.5 1 calc GR . P F 2
H39F H 0.4387 0.2515 0.9256 0.122 Uiso 0.5 1 calc GR . P F 2
C40A C 0.3211(16) 0.1693(10) 0.8639(10) 0.117(8) Uani 0.5 1 d D . P F 2
H40D H 0.3441 0.1653 0.9133 0.175 Uiso 0.5 1 calc GR . P F 2
H40E H 0.2695 0.1387 0.8467 0.175 Uiso 0.5 1 calc GR . P F 2
H40F H 0.2817 0.2050 0.8540 0.175 Uiso 0.5 1 calc GR . P F 2
C41A C 0.4897(16) 0.1099(5) 0.8399(9) 0.133(7) Uani 0.5 1 d D . P F 2
H41D H 0.5526 0.1085 0.8135 0.199 Uiso 0.5 1 calc GR . P F 2
H41E H 0.4350 0.0801 0.8246 0.199 Uiso 0.5 1 calc GR . P F 2
H41F H 0.5200 0.1049 0.8883 0.199 Uiso 0.5 1 calc GR . P F 2
C47A C 0.4378(16) 0.3123(5) 0.4989(5) 0.0936(17) Uani 0.25 1 d D . P H 2
H47C H 0.3613 0.3222 0.4738 0.112 Uiso 0.25 1 calc R . P H 2
H47D H 0.4259 0.2785 0.5253 0.112 Uiso 0.25 1 calc R . P H 2
C48A C 0.5010(13) 0.2910(6) 0.4438(5) 0.0800(12) Uani 0.25 1 d D . P H 2
H48C H 0.5843 0.2955 0.4592 0.096 Uiso 0.25 1 calc R . P H 2
H48D H 0.4852 0.2507 0.4368 0.096 Uiso 0.25 1 calc R . P H 2
C49A C 0.4677(17) 0.3209(10) 0.3771(5) 0.147(3) Uani 0.25 1 d D . P H 2
H49D H 0.5175 0.3089 0.3451 0.221 Uiso 0.25 1 calc GR . P H 2
H49E H 0.4759 0.3612 0.3845 0.221 Uiso 0.25 1 calc GR . P H 2
H49F H 0.3881 0.3122 0.3582 0.221 Uiso 0.25 1 calc GR . P H 2
C50 C -0.0717(7) 0.5797(3) 0.9213(5) 0.075(2) Uani 0.5 1 d D U P I -1
H50A H -0.0128 0.6086 0.9237 0.112 Uiso 0.5 1 calc GR . P I -1
H50B H -0.1391 0.5949 0.9374 0.112 Uiso 0.5 1 calc GR . P I -1
H50C H -0.0928 0.5671 0.8740 0.112 Uiso 0.5 1 calc GR . P I -1
C51 C -0.0248(5) 0.5300(3) 0.9665(3) 0.0524(12) Uani 0.5 1 d D U P I -1
C52 C 0.0666(8) 0.5378(5) 1.0197(4) 0.066(2) Uani 0.5 1 d D U P I -1
H52 H 0.0997 0.5737 1.0277 0.079 Uiso 0.5 1 calc R . P I -1
C53 C 0.1098(7) 0.4929(4) 1.0611(4) 0.0772(19) Uani 0.5 1 d D U P I -1
H53 H 0.1718 0.4989 1.0971 0.093 Uiso 0.5 1 calc R . P I -1
C54 C 0.0628(7) 0.4391(4) 1.0503(4) 0.0700(19) Uani 0.5 1 d D U P I -1
H54 H 0.0928 0.4091 1.0789 0.084 Uiso 0.5 1 calc R . P I -1
C55 C -0.0293(5) 0.4301(3) 0.9966(3) 0.0590(14) Uani 0.5 1 d D U P I -1
H55 H -0.0620 0.3942 0.9884 0.071 Uiso 0.5 1 calc R . P I -1
C56 C -0.0722(7) 0.4766(3) 0.9549(4) 0.0474(15) Uani 0.5 1 d D U P I -1
H56 H -0.1339 0.4711 0.9187 0.057 Uiso 0.5 1 calc R . P I -1

loop_
_atom_site_aniso_label
_atom_site_aniso_U_11
_atom_site_aniso_U_22
_atom_site_aniso_U_33
_atom_site_aniso_U_23
_atom_site_aniso_U_13
_atom_site_aniso_U_12
Mg1 0.0233(3) 0.0266(3) 0.0262(3) -0.0024(2) 0.0032(2) 0.0003(2)
O2 0.0315(8) 0.0796(13) 0.0495(10) 0.0135(9) -0.0075(7) -0.0104(8)
O3 0.0498(9) 0.0385(8) 0.0627(11) 0.0176(8) 0.0052(8) 0.0035(7)
N1 0.0291(8) 0.0491(10) 0.0307(8) -0.0098(7) 0.0066(7) 0.0041(7)
N2 0.0246(7) 0.0328(8) 0.0320(8) -0.0034(6) 0.0055(6) -0.0021(6)
N3 0.0278(8) 0.0322(8) 0.0381(9) -0.0068(7) 0.0052(7) -0.0019(6)
C1 0.075(2) 0.209(5) 0.0288(14) -0.018(2) 0.0040(14) 0.044(3)
C2 0.0398(12) 0.0837(18) 0.0268(10) -0.0082(11) 0.0035(9) 0.0070(12)
C3 0.0336(11) 0.0710(16) 0.0309(10) 0.0012(10) -0.0033(8) 0.0068(10)
C4 0.0251(9) 0.0428(11) 0.0397(11) -0.0031(9) 0.0018(8) 0.0011(8)
C5 0.0260(10) 0.0733(17) 0.0562(14) -0.0069(13) -0.0002(10) 0.0055(10)
C6 0.0237(9) 0.0488(12) 0.0367(10) -0.0055(9) 0.0076(8) -0.0065(8)
C7 0.0485(13) 0.0580(15) 0.0504(14) -0.0002(11) 0.0168(11) -0.0177(11)
C8 0.084(2) 0.090(2) 0.0614(18) 0.0077(17) 0.0339(17) -0.0283(18)
C9 0.086(2) 0.115(3) 0.0567(18) -0.0128(18) 0.0432(17) -0.026(2)
C10 0.0495(14) 0.095(2) 0.0555(16) -0.0268(16) 0.0242(12) -0.0079(14)
C11 0.0268(9) 0.0612(14) 0.0457(12) -0.0137(10) 0.0104(9) -0.0016(9)
C12 0.093(2) 0.0490(15) 0.076(2) 0.0020(14) 0.0355(18) -0.0241(15)
C13 0.186(5) 0.063(2) 0.085(3) -0.0167(19) -0.007(3) -0.035(3)
C14 0.095(3) 0.063(2) 0.121(3) 0.023(2) 0.035(2) -0.0168(18)
C15 0.0489(14) 0.0502(14) 0.0711(17) -0.0173(12) 0.0217(12) 0.0084(11)
C16 0.0626(18) 0.0659(19) 0.115(3) -0.0439(19) 0.0371(19) -0.0145(15)
C17 0.075(2) 0.078(2) 0.130(4) -0.017(2) 0.019(2) 0.0348(19)
C18 0.0391(12) 0.0711(16) 0.0411(12) -0.0226(11) 0.0084(9) 0.0119(11)
C19 0.0423(13) 0.092(2) 0.0483(14) -0.0153(14) 0.0151(11) 0.0131(13)
C20 0.0473(16) 0.137(4) 0.079(2) -0.023(2) 0.0248(15) 0.0223(19)
C21 0.075(2) 0.120(3) 0.115(3) -0.056(3) 0.023(2) 0.041(2)
C22 0.076(2) 0.091(3) 0.113(3) -0.057(2) 0.016(2) 0.0267(19)
C23 0.0615(17) 0.0699(19) 0.0731(19) -0.0418(16) 0.0135(14) 0.0123(14)
C24 0.0362(12) 0.105(2) 0.0499(15) 0.0084(15) 0.0205(11) 0.0062(13)
C25 0.101(3) 0.181(5) 0.059(2) 0.023(3) 0.040(2) 0.011(3)
C26 0.0600(18) 0.091(2) 0.081(2) 0.0204(19) 0.0040(16) -0.0049(16)
C27 0.074(2) 0.0599(18) 0.099(3) -0.0430(18) 0.0234(18) 0.0061(15)
C42 0.0348(10) 0.0335(10) 0.0569(13) -0.0123(9) 0.0082(9) -0.0063(8)
C43 0.0507(14) 0.0576(16) 0.0734(18) -0.0268(14) 0.0072(13) -0.0231(12)
C44 0.0532(16) 0.082(2) 0.097(2) -0.0202(19) 0.0089(16) -0.0354(16)
C45 0.084(2) 0.084(2) 0.136(4) -0.073(3) 0.022(2) -0.032(2)
C46 0.0510(16) 0.203(5) 0.0348(14) 0.019(2) 0.0094(12) 0.029(2)
B1 0.0311(11) 0.0562(15) 0.0301(11) 0.0003(10) -0.0004(9) -0.0071(10)
B2 0.0382(13) 0.0277(12) 0.082(2) 0.0022(12) 0.0123(13) 0.0006(10)
O1 0.052(4) 0.031(2) 0.033(2) 0.0137(17) -0.002(2) -0.010(2)
O4 0.074(3) 0.026(2) 0.079(5) 0.0066(19) 0.015(4) 0.002(2)
C28 0.108(5) 0.062(4) 0.087(5) -0.019(3) 0.039(4) -0.028(3)
C29 0.055(3) 0.068(3) 0.095(4) -0.027(3) 0.017(3) -0.012(3)
C30 0.066(4) 0.048(3) 0.053(3) 0.027(2) -0.010(3) 0.014(3)
C31 0.041(4) 0.097(5) 0.060(3) 0.036(3) 0.007(3) 0.022(3)
C32 0.093(4) 0.064(3) 0.083(4) 0.004(3) -0.002(3) 0.044(3)
C33 0.075(4) 0.058(3) 0.074(4) 0.034(3) -0.016(3) 0.001(3)
C34 0.048(3) 0.089(5) 0.063(3) 0.028(3) 0.014(2) 0.021(3)
C35 0.079(4) 0.076(5) 0.057(5) 0.022(4) -0.030(3) 0.002(4)
C36 0.054(5) 0.045(5) 0.065(5) 0.023(4) 0.011(4) 0.010(4)
C37 0.056(5) 0.038(4) 0.094(8) 0.014(4) 0.028(5) 0.000(3)
C38 0.031(5) 0.074(6) 0.125(11) 0.065(7) 0.007(4) 0.015(4)
C39 0.098(7) 0.056(7) 0.079(7) 0.029(5) 0.011(5) 0.006(7)
C40 0.061(5) 0.081(6) 0.119(12) 0.052(7) 0.023(6) 0.003(4)
C41 0.088(6) 0.033(4) 0.139(11) 0.023(5) 0.001(6) 0.016(4)
C47 0.167(5) 0.078(3) 0.046(2) 0.007(2) 0.046(3) 0.012(3)
C48 0.080(3) 0.080(3) 0.080(3) -0.010(2) 0.014(2) -0.006(2)
C49 0.103(5) 0.221(9) 0.135(5) -0.017(5) 0.066(4) 0.048(5)
O1A 0.042(3) 0.040(2) 0.044(3) 0.027(2) -0.011(2) -0.017(2)
O4A 0.092(4) 0.032(3) 0.090(7) 0.013(3) 0.004(5) -0.013(3)
C28A 0.103(6) 0.053(4) 0.173(8) -0.041(5) 0.030(6) -0.021(4)
C29A 0.055(4) 0.100(6) 0.135(6) -0.056(5) 0.015(4) -0.012(4)
C30A 0.050(4) 0.050(4) 0.075(5) 0.034(3) -0.001(3) -0.002(3)
C31A 0.038(5) 0.088(6) 0.060(5) 0.047(4) 0.013(4) 0.023(4)
C32A 0.075(5) 0.041(3) 0.113(6) 0.017(4) -0.009(4) 0.019(3)
C33A 0.045(3) 0.066(4) 0.073(5) 0.043(4) 0.000(3) -0.005(3)
C34A 0.045(4) 0.072(5) 0.066(4) 0.015(4) 0.006(3) 0.016(4)
C35A 0.045(4) 0.054(5) 0.044(5) 0.009(3) -0.012(3) 0.006(4)
C36A 0.051(5) 0.050(5) 0.077(8) 0.027(5) 0.008(4) 0.012(4)
C37A 0.073(6) 0.046(5) 0.101(9) 0.043(5) 0.009(5) 0.016(4)
C38A 0.078(10) 0.127(12) 0.087(7) 0.024(7) 0.012(6) 0.020(8)
C39A 0.109(8) 0.073(9) 0.060(5) 0.035(5) 0.007(5) 0.024(8)
C40A 0.074(7) 0.154(19) 0.126(14) 0.071(13) 0.023(8) -0.014(8)
C41A 0.143(10) 0.041(6) 0.199(18) 0.041(8) -0.015(13) 0.001(6)
C47A 0.167(5) 0.078(3) 0.046(2) 0.007(2) 0.046(3) 0.012(3)
C48A 0.080(3) 0.080(3) 0.080(3) -0.010(2) 0.014(2) -0.006(2)
C49A 0.103(5) 0.221(9) 0.135(5) -0.017(5) 0.066(4) 0.048(5)
C50 0.063(4) 0.064(4) 0.099(6) 0.002(4) 0.019(4) -0.001(3)
C51 0.043(3) 0.053(3) 0.066(3) -0.015(2) 0.023(2) -0.005(2)
C52 0.050(3) 0.083(5) 0.066(5) -0.025(4) 0.014(3) -0.011(3)
C53 0.064(4) 0.107(5) 0.060(4) -0.018(4) 0.008(3) -0.002(4)
C54 0.067(4) 0.096(5) 0.050(3) 0.006(3) 0.019(3) 0.016(4)
C55 0.056(3) 0.069(4) 0.056(3) -0.004(3) 0.020(2) -0.001(3)
C56 0.039(3) 0.057(4) 0.047(4) -0.010(3) 0.010(3) -0.008(2)

loop_
_atom_type_symbol
_atom_type_description
_atom_type_scat_dispersion_real
_atom_type_scat_dispersion_imag
_atom_type_scat_source
C C 0.0181 0.0091 'International Tables Vol C Tables 4.2.6.8 and 6.1.1.4'
H H 0.0000 0.0000 'International Tables Vol C Tables 4.2.6.8 and 6.1.1.4'
B B 0.0090 0.0039 'International Tables Vol C Tables 4.2.6.8 and 6.1.1.4'
Mg Mg 0.1719 0.1771 'International Tables Vol C Tables 4.2.6.8 and 6.1.1.4'
N N 0.0311 0.0180 'International Tables Vol C Tables 4.2.6.8 and 6.1.1.4'
O O 0.0492 0.0322 'International Tables Vol C Tables 4.2.6.8 and 6.1.1.4'

loop_
_geom_angle_atom_site_label_1
_geom_angle_atom_site_label_2
_geom_angle_atom_site_label_3
_geom_angle
_geom_angle_site_symmetry_1
_geom_angle_site_symmetry_3
_geom_angle_publ_flag
N1 Mg1 N2 94.03(7) . . ?
N1 Mg1 N3 137.93(8) . . ?
N1 Mg1 O1A 123.7(2) . . ?
N2 Mg1 N3 115.87(7) . . ?
O1 Mg1 N1 117.5(2) . . ?
O1 Mg1 N2 127.4(2) . . ?
O1 Mg1 N3 67.9(2) . . ?
O1A Mg1 N2 115.6(2) . . ?
O1A Mg1 N3 70.7(2) . . ?
B1 O2 C31A 104.1(5) . . ?
C31 O2 B1 116.0(4) . . ?
B2 O3 C36 101.0(5) . . ?
B2 O3 C36A 114.0(5) . . ?
C2 N1 Mg1 118.77(14) . . ?
C2 N1 C18 118.27(18) . . ?
C18 N1 Mg1 122.95(14) . . ?
C4 N2 Mg1 119.52(13) . . ?
C4 N2 C6 119.49(16) . . ?
C6 N2 Mg1 120.95(13) . . ?
C42 N3 Mg1 137.51(16) . . ?
C42 N3 B1 130.05(19) . . ?
B1 N3 Mg1 92.13(12) . . ?
H1A C1 H1B 109.5 . . ?
H1A C1 H1C 109.5 . . ?
H1B C1 H1C 109.5 . . ?
C2 C1 H1A 109.5 . . ?
C2 C1 H1B 109.5 . . ?
C2 C1 H1C 109.5 . . ?
N1 C2 C1 119.5(2) . . ?
N1 C2 C3 125.0(2) . . ?
C3 C2 C1 115.6(2) . . ?
C2 C3 H3 115.0 . . ?
C2 C3 C4 130.1(2) . . ?
C4 C3 H3 115.0 . . ?
N2 C4 C3 124.25(18) . . ?
N2 C4 C5 120.7(2) . . ?
C3 C4 C5 115.04(19) . . ?
C4 C5 H5A 109.5 . . ?
C4 C5 H5B 109.5 . . ?
C4 C5 H5C 109.5 . . ?
H5A C5 H5B 109.5 . . ?
H5A C5 H5C 109.5 . . ?
H5B C5 H5C 109.5 . . ?
C7 C6 N2 117.86(19) . . ?
C11 C6 N2 121.7(2) . . ?
C11 C6 C7 120.3(2) . . ?
C6 C7 C12 121.3(2) . . ?
C8 C7 C6 118.4(3) . . ?
C8 C7 C12 120.3(3) . . ?
C7 C8 H8 119.1 . . ?
C9 C8 C7 121.7(3) . . ?
C9 C8 H8 119.1 . . ?
C8 C9 H9 120.1 . . ?
C10 C9 C8 119.8(3) . . ?
C10 C9 H9 120.1 . . ?
C9 C10 H10 119.2 . . ?
C9 C10 C11 121.5(3) . . ?
C11 C10 H10 119.2 . . ?
C6 C11 C10 118.3(3) . . ?
C6 C11 C15 122.7(2) . . ?
C10 C11 C15 119.0(2) . . ?
C7 C12 H12 107.3 . . ?
C7 C12 C13 110.9(3) . . ?
C7 C12 C14 114.1(3) . . ?
C13 C12 H12 107.3 . . ?
C13 C12 C14 109.6(3) . . ?
C14 C12 H12 107.3 . . ?
C12 C13 H13A 109.5 . . ?
C12 C13 H13B 109.5 . . ?
C12 C13 H13C 109.5 . . ?
H13A C13 H13B 109.5 . . ?
H13A C13 H13C 109.5 . . ?
H13B C13 H13C 109.5 . . ?
C12 C14 H14A 109.5 . . ?
C12 C14 H14B 109.5 . . ?
C12 C14 H14C 109.5 . . ?
H14A C14 H14B 109.5 . . ?
H14A C14 H14C 109.5 . . ?
H14B C14 H14C 109.5 . . ?
C11 C15 H15 108.0 . . ?
C11 C15 C16 111.7(3) . . ?
C11 C15 C17 112.1(3) . . ?
C16 C15 H15 108.0 . . ?
C16 C15 C17 109.0(3) . . ?
C17 C15 H15 108.0 . . ?
C15 C16 H16A 109.5 . . ?
C15 C16 H16B 109.5 . . ?
C15 C16 H16C 109.5 . . ?
H16A C16 H16B 109.5 . . ?
H16A C16 H16C 109.5 . . ?
H16B C16 H16C 109.5 . . ?
C15 C17 H17A 109.5 . . ?
C15 C17 H17B 109.5 . . ?
C15 C17 H17C 109.5 . . ?
H17A C17 H17B 109.5 . . ?
H17A C17 H17C 109.5 . . ?
H17B C17 H17C 109.5 . . ?
C19 C18 N1 120.3(2) . . ?
C19 C18 C23 121.3(2) . . ?
C23 C18 N1 118.3(2) . . ?
C18 C19 C20 118.1(3) . . ?
C18 C19 C24 122.9(2) . . ?
C20 C19 C24 118.9(3) . . ?
C19 C20 H20 119.6 . . ?
C21 C20 C19 120.8(4) . . ?
C21 C20 H20 119.6 . . ?
C20 C21 H21 119.7 . . ?
C22 C21 C20 120.5(3) . . ?
C22 C21 H21 119.7 . . ?
C21 C22 H22 119.4 . . ?
C21 C22 C23 121.2(4) . . ?
C23 C22 H22 119.4 . . ?
C18 C23 C27 123.1(2) . . ?
C22 C23 C18 118.0(3) . . ?
C22 C23 C27 118.9(3) . . ?
C19 C24 H24 106.9 . . ?
C19 C24 C25 112.4(3) . . ?
C19 C24 C26 113.9(3) . . ?
C25 C24 H24 106.9 . . ?
C26 C24 H24 106.9 . . ?
C26 C24 C25 109.3(3) . . ?
C24 C25 H25A 109.5 . . ?
C24 C25 H25B 109.5 . . ?
C24 C25 H25C 109.5 . . ?
H25A C25 H25B 109.5 . . ?
H25A C25 H25C 109.5 . . ?
H25B C25 H25C 109.5 . . ?
C24 C26 H26A 109.5 . . ?
C24 C26 H26B 109.5 . . ?
C24 C26 H26C 109.5 . . ?
H26A C26 H26B 109.5 . . ?
H26A C26 H26C 109.5 . . ?
H26B C26 H26C 109.5 . . ?
C23 C27 H27 106.5 . . ?
C23 C27 H27A 109.8 . . ?
C23 C27 C28 118.0(4) . . ?
C23 C27 C29 114.9(3) . . ?
C23 C27 C29A 102.6(5) . . ?
C28 C27 H27 106.5 . . ?
C29 C27 H27 106.5 . . ?
C29 C27 C28 103.6(4) . . ?
C28A C27 C23 105.7(5) . . ?
C28A C27 H27A 109.8 . . ?
C28A C27 C29A 118.8(6) . . ?
C29A C27 H27A 109.8 . . ?
N3 C42 C43 123.1(2) . . ?
N3 C42 B2 116.3(2) . . ?
C43 C42 B2 120.6(2) . . ?
C42 C43 H43 108.0 . . ?
C42 C43 C44 110.1(2) . . ?
C42 C43 C45 111.2(3) . . ?
C44 C43 H43 108.0 . . ?
C44 C43 C45 111.4(3) . . ?
C45 C43 H43 108.0 . . ?
C43 C44 H44A 109.5 . . ?
C43 C44 H44B 109.5 . . ?
C43 C44 H44C 109.5 . . ?
H44A C44 H44B 109.5 . . ?
H44A C44 H44C 109.5 . . ?
H44B C44 H44C 109.5 . . ?
C43 C45 H45A 109.5 . . ?
C43 C45 H45B 109.5 . . ?
C43 C45 H45C 109.5 . . ?
H45A C45 H45B 109.5 . . ?
H45A C45 H45C 109.5 . . ?
H45B C45 H45C 109.5 . . ?
H46A C46 H46B 106.6 . . ?
H46C C46 H46D 107.3 . . ?
B1 C46 H46A 106.7 . . ?
B1 C46 H46B 106.7 . . ?
B1 C46 H46C 108.1 . . ?
B1 C46 H46D 108.1 . . ?
C47 C46 H46A 106.7 . . ?
C47 C46 H46B 106.7 . . ?
C47 C46 B1 122.5(3) . . ?
C47A C46 H46C 108.1 . . ?
C47A C46 H46D 108.1 . . ?
C47A C46 B1 116.9(6) . . ?
O2 B1 N3 119.17(19) . . ?
O2 B1 C46 113.3(2) . . ?
O2 B1 O1 99.6(3) . . ?
O2 B1 O1A 107.2(3) . . ?
N3 B1 C46 110.9(2) . . ?
O1 B1 N3 93.0(3) . . ?
O1 B1 C46 119.4(3) . . ?
O1A B1 N3 100.5(3) . . ?
O1A B1 C46 103.7(4) . . ?
O3 B2 C42 122.0(2) . . ?
O3 B2 O4 120.9(5) . . ?
O3 B2 O4A 106.1(5) . . ?
O4 B2 C42 116.7(5) . . ?
O4A B2 C42 131.6(6) . . ?
B1 O1 Mg1 96.6(3) . . ?
C30 O1 Mg1 151.5(6) . . ?
C30 O1 B1 107.8(5) . . ?
B2 O4 C37 101.8(7) . . ?
C27 C28 H28A 109.5 . . ?
C27 C28 H28B 109.5 . . ?
C27 C28 H28C 109.5 . . ?
H28A C28 H28B 109.5 . . ?
H28A C28 H28C 109.5 . . ?
H28B C28 H28C 109.5 . . ?
C27 C29 H29A 109.5 . . ?
C27 C29 H29B 109.5 . . ?
C27 C29 H29C 109.5 . . ?
H29A C29 H29B 109.5 . . ?
H29A C29 H29C 109.5 . . ?
H29B C29 H29C 109.5 . . ?
O1 C30 C31 102.5(6) . . ?
O1 C30 C32 111.1(5) . . ?
O1 C30 C33 111.4(6) . . ?
C31 C30 C33 112.9(5) . . ?
C32 C30 C31 109.7(7) . . ?
C32 C30 C33 109.2(5) . . ?
O2 C31 C30 102.6(6) . . ?
O2 C31 C34 103.3(6) . . ?
O2 C31 C35 102.1(7) . . ?
C30 C31 C35 118.9(7) . . ?
C34 C31 C30 116.6(7) . . ?
C34 C31 C35 110.5(7) . . ?
C30 C32 H32A 109.5 . . ?
C30 C32 H32B 109.5 . . ?
C30 C32 H32C 109.5 . . ?
H32A C32 H32B 109.5 . . ?
H32A C32 H32C 109.5 . . ?
H32B C32 H32C 109.5 . . ?
C30 C33 H33A 109.5 . . ?
C30 C33 H33B 109.5 . . ?
C30 C33 H33C 109.5 . . ?
H33A C33 H33B 109.5 . . ?
H33A C33 H33C 109.5 . . ?
H33B C33 H33C 109.5 . . ?
C31 C34 H34A 109.5 . . ?
C31 C34 H34B 109.5 . . ?
C31 C34 H34C 109.5 . . ?
H34A C34 H34B 109.5 . . ?
H34A C34 H34C 109.5 . . ?
H34B C34 H34C 109.5 . . ?
C31 C35 H35A 109.5 . . ?
C31 C35 H35B 109.5 . . ?
C31 C35 H35C 109.5 . . ?
H35A C35 H35B 109.5 . . ?
H35A C35 H35C 109.5 . . ?
H35B C35 H35C 109.5 . . ?
O3 C36 C37 104.5(8) . . ?
O3 C36 C38 106.0(8) . . ?
O3 C36 C39 106.5(10) . . ?
C38 C36 C37 114.8(10) . . ?
C39 C36 C37 115.8(10) . . ?
C39 C36 C38 108.3(12) . . ?
O4 C37 C36 104.1(8) . . ?
O4 C37 C40 106.2(10) . . ?
O4 C37 C41 106.2(9) . . ?
C40 C37 C36 113.8(11) . . ?
C40 C37 C41 109.6(10) . . ?
C41 C37 C36 116.0(9) . . ?
C36 C38 H38A 109.5 . . ?
C36 C38 H38B 109.5 . . ?
C36 C38 H38C 109.5 . . ?
H38A C38 H38B 109.5 . . ?
H38A C38 H38C 109.5 . . ?
H38B C38 H38C 109.5 . . ?
C36 C39 H39A 109.5 . . ?
C36 C39 H39B 109.5 . . ?
C36 C39 H39C 109.5 . . ?
H39A C39 H39B 109.5 . . ?
H39A C39 H39C 109.5 . . ?
H39B C39 H39C 109.5 . . ?
C37 C40 H40A 109.5 . . ?
C37 C40 H40B 109.5 . . ?
C37 C40 H40C 109.5 . . ?
H40A C40 H40B 109.5 . . ?
H40A C40 H40C 109.5 . . ?
H40B C40 H40C 109.5 . . ?
C37 C41 H41A 109.5 . . ?
C37 C41 H41B 109.5 . . ?
C37 C41 H41C 109.5 . . ?
H41A C41 H41B 109.5 . . ?
H41A C41 H41C 109.5 . . ?
H41B C41 H41C 109.5 . . ?
C46 C47 H47A 108.9 . . ?
C46 C47 H47B 108.9 . . ?
C46 C47 C48 113.4(5) . . ?
H47A C47 H47B 107.7 . . ?
C48 C47 H47A 108.9 . . ?
C48 C47 H47B 108.9 . . ?
C47 C48 H48A 109.1 . . ?
C47 C48 H48B 109.1 . . ?
H48A C48 H48B 107.9 . . ?
C49 C48 C47 112.4(5) . . ?
C49 C48 H48A 109.1 . . ?
C49 C48 H48B 109.1 . . ?
C48 C49 H49A 109.5 . . ?
C48 C49 H49B 109.5 . . ?
C48 C49 H49C 109.5 . . ?
H49A C49 H49B 109.5 . . ?
H49A C49 H49C 109.5 . . ?
H49B C49 H49C 109.5 . . ?
B1 O1A Mg1 94.7(3) . . ?
C30A O1A Mg1 150.6(7) . . ?
C30A O1A B1 105.7(6) . . ?
B2 O4A C37A 112.6(7) . . ?
C27 C28A H28D 109.5 . . ?
C27 C28A H28E 109.5 . . ?
C27 C28A H28F 109.5 . . ?
H28D C28A H28E 109.5 . . ?
H28D C28A H28F 109.5 . . ?
H28E C28A H28F 109.5 . . ?
C27 C29A H29D 109.5 . . ?
C27 C29A H29E 109.5 . . ?
C27 C29A H29F 109.5 . . ?
H29D C29A H29E 109.5 . . ?
H29D C29A H29F 109.5 . . ?
H29E C29A H29F 109.5 . . ?
O1A C30A C31A 98.7(6) . . ?
O1A C30A C32A 105.3(7) . . ?
O1A C30A C33A 109.5(7) . . ?
C32A C30A C31A 116.9(8) . . ?
C33A C30A C31A 113.0(7) . . ?
C33A C30A C32A 112.1(7) . . ?
O2 C31A C30A 103.9(7) . . ?
O2 C31A C34A 115.3(8) . . ?
O2 C31A C35A 113.0(8) . . ?
C34A C31A C30A 111.5(8) . . ?
C34A C31A C35A 102.7(8) . . ?
C35A C31A C30A 110.6(8) . . ?
C30A C32A H32D 109.5 . . ?
C30A C32A H32E 109.5 . . ?
C30A C32A H32F 109.5 . . ?
H32D C32A H32E 109.5 . . ?
H32D C32A H32F 109.5 . . ?
H32E C32A H32F 109.5 . . ?
C30A C33A H33D 109.5 . . ?
C30A C33A H33E 109.5 . . ?
C30A C33A H33F 109.5 . . ?
H33D C33A H33E 109.5 . . ?
H33D C33A H33F 109.5 . . ?
H33E C33A H33F 109.5 . . ?
C31A C34A H34D 109.5 . . ?
C31A C34A H34E 109.5 . . ?
C31A C34A H34F 109.5 . . ?
H34D C34A H34E 109.5 . . ?
H34D C34A H34F 109.5 . . ?
H34E C34A H34F 109.5 . . ?
C31A C35A H35D 109.5 . . ?
C31A C35A H35E 109.5 . . ?
C31A C35A H35F 109.5 . . ?
H35D C35A H35E 109.5 . . ?
H35D C35A H35F 109.5 . . ?
H35E C35A H35F 109.5 . . ?
O3 C36A C37A 99.0(7) . . ?
O3 C36A C38A 106.0(10) . . ?
O3 C36A C39A 112.0(9) . . ?
C38A C36A C37A 112.9(12) . . ?
C39A C36A C37A 115.7(10) . . ?
C39A C36A C38A 110.3(12) . . ?
O4A C37A C36A 102.8(8) . . ?
O4A C37A C40A 105.4(11) . . ?
O4A C37A C41A 111.4(11) . . ?
C40A C37A C36A 114.7(12) . . ?
C40A C37A C41A 111.1(11) . . ?
C41A C37A C36A 111.1(10) . . ?
C36A C38A H38D 109.5 . . ?
C36A C38A H38E 109.5 . . ?
C36A C38A H38F 109.5 . . ?
H38D C38A H38E 109.5 . . ?
H38D C38A H38F 109.5 . . ?
H38E C38A H38F 109.5 . . ?
C36A C39A H39D 109.5 . . ?
C36A C39A H39E 109.5 . . ?
C36A C39A H39F 109.5 . . ?
H39D C39A H39E 109.5 . . ?
H39D C39A H39F 109.5 . . ?
H39E C39A H39F 109.5 . . ?
C37A C40A H40D 109.5 . . ?
C37A C40A H40E 109.5 . . ?
C37A C40A H40F 109.5 . . ?
H40D C40A H40E 109.5 . . ?
H40D C40A H40F 109.5 . . ?
H40E C40A H40F 109.5 . . ?
C37A C41A H41D 109.5 . . ?
C37A C41A H41E 109.5 . . ?
C37A C41A H41F 109.5 . . ?
H41D C41A H41E 109.5 . . ?
H41D C41A H41F 109.5 . . ?
H41E C41A H41F 109.5 . . ?
C46 C47A H47C 103.8 . . ?
C46 C47A H47D 103.8 . . ?
C46 C47A C48A 133.6(12) . . ?
H47C C47A H47D 105.4 . . ?
C48A C47A H47C 103.8 . . ?
C48A C47A H47D 103.8 . . ?
C47A C48A H48C 109.0 . . ?
C47A C48A H48D 109.0 . . ?
H48C C48A H48D 107.8 . . ?
C49A C48A C47A 112.8(8) . . ?
C49A C48A H48C 109.0 . . ?
C49A C48A H48D 109.0 . . ?
C48A C49A H49D 109.5 . . ?
C48A C49A H49E 109.5 . . ?
C48A C49A H49F 109.5 . . ?
H49D C49A H49E 109.5 . . ?
H49D C49A H49F 109.5 . . ?
H49E C49A H49F 109.5 . . ?
H50A C50 H50B 109.5 . . ?
H50A C50 H50C 109.5 . . ?
H50B C50 H50C 109.5 . . ?
C51 C50 H50A 109.5 . . ?
C51 C50 H50B 109.5 . . ?
C51 C50 H50C 109.5 . . ?
C52 C51 C50 119.9(7) . . ?
C52 C51 C56 119.1(6) . . ?
C56 C51 C50 121.0(6) . . ?
C51 C52 H52 119.8 . . ?
C51 C52 C53 120.4(8) . . ?
C53 C52 H52 119.8 . . ?
C52 C53 H53 119.4 . . ?
C52 C53 C54 121.2(8) . . ?
C54 C53 H53 119.4 . . ?
C53 C54 H54 120.3 . . ?
C53 C54 C55 119.5(8) . . ?
C55 C54 H54 120.3 . . ?
C54 C55 H55 120.8 . . ?
C54 C55 C56 118.4(7) . . ?
C56 C55 H55 120.8 . . ?
C51 C56 C55 121.4(7) . . ?
C51 C56 H56 119.3 . . ?
C55 C56 H56 119.3 . . ?

loop_
_geom_bond_atom_site_label_1
_geom_bond_atom_site_label_2
_geom_bond_distance
_geom_bond_site_symmetry_2
_geom_bond_publ_flag
Mg1 N1 2.0463(17) . ?
Mg1 N2 2.0640(16) . ?
Mg1 N3 2.0784(17) . ?
Mg1 O1 1.982(6) . ?
Mg1 O1A 2.049(6) . ?
O2 B1 1.446(3) . ?
O2 C31 1.396(9) . ?
O2 C31A 1.462(11) . ?
O3 B2 1.357(4) . ?
O3 C36 1.488(10) . ?
O3 C36A 1.480(10) . ?
N1 C2 1.329(3) . ?
N1 C18 1.445(3) . ?
N2 C4 1.322(3) . ?
N2 C6 1.442(2) . ?
N3 C42 1.276(3) . ?
N3 B1 1.576(3) . ?
C1 H1A 0.9600 . ?
C1 H1B 0.9600 . ?
C1 H1C 0.9600 . ?
C1 C2 1.520(3) . ?
C2 C3 1.400(3) . ?
C3 H3 0.9300 . ?
C3 C4 1.400(3) . ?
C4 C5 1.517(3) . ?
C5 H5A 0.9600 . ?
C5 H5B 0.9600 . ?
C5 H5C 0.9600 . ?
C6 C7 1.406(3) . ?
C6 C11 1.403(3) . ?
C7 C8 1.395(4) . ?
C7 C12 1.509(4) . ?
C8 H8 0.9300 . ?
C8 C9 1.366(5) . ?
C9 H9 0.9300 . ?
C9 C10 1.364(5) . ?
C10 H10 0.9300 . ?
C10 C11 1.403(3) . ?
C11 C15 1.504(4) . ?
C12 H12 0.9800 . ?
C12 C13 1.514(6) . ?
C12 C14 1.515(5) . ?
C13 H13A 0.9600 . ?
C13 H13B 0.9600 . ?
C13 H13C 0.9600 . ?
C14 H14A 0.9600 . ?
C14 H14B 0.9600 . ?
C14 H14C 0.9600 . ?
C15 H15 0.9800 . ?
C15 C16 1.527(4) . ?
C15 C17 1.539(4) . ?
C16 H16A 0.9600 . ?
C16 H16B 0.9600 . ?
C16 H16C 0.9600 . ?
C17 H17A 0.9600 . ?
C17 H17B 0.9600 . ?
C17 H17C 0.9600 . ?
C18 C19 1.400(4) . ?
C18 C23 1.409(4) . ?
C19 C20 1.405(4) . ?
C19 C24 1.510(5) . ?
C20 H20 0.9300 . ?
C20 C21 1.377(6) . ?
C21 H21 0.9300 . ?
C21 C22 1.373(6) . ?
C22 H22 0.9300 . ?
C22 C23 1.399(4) . ?
C23 C27 1.519(5) . ?
C24 H24 0.9800 . ?
C24 C25 1.545(4) . ?
C24 C26 1.531(5) . ?
C25 H25A 0.9600 . ?
C25 H25B 0.9600 . ?
C25 H25C 0.9600 . ?
C26 H26A 0.9600 . ?
C26 H26B 0.9600 . ?
C26 H26C 0.9600 . ?
C27 H27 0.9800 . ?
C27 H27A 0.9800 . ?
C27 C28 1.589(8) . ?
C27 C29 1.572(6) . ?
C27 C28A 1.463(10) . ?
C27 C29A 1.554(10) . ?
C42 C43 1.523(3) . ?
C42 B2 1.584(4) . ?
C43 H43 0.9800 . ?
C43 C44 1.529(4) . ?
C43 C45 1.534(4) . ?
C44 H44A 0.9600 . ?
C44 H44B 0.9600 . ?
C44 H44C 0.9600 . ?
C45 H45A 0.9600 . ?
C45 H45B 0.9600 . ?
C45 H45C 0.9600 . ?
C46 H46A 0.9700 . ?
C46 H46B 0.9700 . ?
C46 H46C 0.9700 . ?
C46 H46D 0.9700 . ?
C46 B1 1.596(4) . ?
C46 C47 1.457(4) . ?
C46 C47A 1.481(5) . ?
B1 O1 1.552(8) . ?
B1 O1A 1.530(9) . ?
B2 O4 1.374(4) . ?
B2 O4A 1.375(4) . ?
O1 C30 1.466(8) . ?
O4 C37 1.451(11) . ?
C28 H28A 0.9600 . ?
C28 H28B 0.9600 . ?
C28 H28C 0.9600 . ?
C29 H29A 0.9600 . ?
C29 H29B 0.9600 . ?
C29 H29C 0.9600 . ?
C30 C31 1.529(10) . ?
C30 C32 1.523(8) . ?
C30 C33 1.532(8) . ?
C31 C34 1.519(9) . ?
C31 C35 1.546(9) . ?
C32 H32A 0.9600 . ?
C32 H32B 0.9600 . ?
C32 H32C 0.9600 . ?
C33 H33A 0.9600 . ?
C33 H33B 0.9600 . ?
C33 H33C 0.9600 . ?
C34 H34A 0.9600 . ?
C34 H34B 0.9600 . ?
C34 H34C 0.9600 . ?
C35 H35A 0.9600 . ?
C35 H35B 0.9600 . ?
C35 H35C 0.9600 . ?
C36 C37 1.550(11) . ?
C36 C38 1.514(11) . ?
C36 C39 1.507(12) . ?
C37 C40 1.511(11) . ?
C37 C41 1.536(10) . ?
C38 H38A 0.9600 . ?
C38 H38B 0.9600 . ?
C38 H38C 0.9600 . ?
C39 H39A 0.9600 . ?
C39 H39B 0.9600 . ?
C39 H39C 0.9600 . ?
C40 H40A 0.9600 . ?
C40 H40B 0.9600 . ?
C40 H40C 0.9600 . ?
C41 H41A 0.9600 . ?
C41 H41B 0.9600 . ?
C41 H41C 0.9600 . ?
C47 H47A 0.9700 . ?
C47 H47B 0.9700 . ?
C47 C48 1.504(5) . ?
C48 H48A 0.9700 . ?
C48 H48B 0.9700 . ?
C48 C49 1.461(5) . ?
C49 H49A 0.9600 . ?
C49 H49B 0.9600 . ?
C49 H49C 0.9600 . ?
O1A C30A 1.410(9) . ?
O4A C37A 1.450(11) . ?
C28A H28D 0.9600 . ?
C28A H28E 0.9600 . ?
C28A H28F 0.9600 . ?
C29A H29D 0.9600 . ?
C29A H29E 0.9600 . ?
C29A H29F 0.9600 . ?
C30A C31A 1.574(12) . ?
C30A C32A 1.520(11) . ?
C30A C33A 1.492(10) . ?
C31A C34A 1.539(12) . ?
C31A C35A 1.544(11) . ?
C32A H32D 0.9600 . ?
C32A H32E 0.9600 . ?
C32A H32F 0.9600 . ?
C33A H33D 0.9600 . ?
C33A H33E 0.9600 . ?
C33A H33F 0.9600 . ?
C34A H34D 0.9600 . ?
C34A H34E 0.9600 . ?
C34A H34F 0.9600 . ?
C35A H35D 0.9600 . ?
C35A H35E 0.9600 . ?
C35A H35F 0.9600 . ?
C36A C37A 1.558(12) . ?
C36A C38A 1.519(11) . ?
C36A C39A 1.496(12) . ?
C37A C40A 1.516(12) . ?
C37A C41A 1.530(11) . ?
C38A H38D 0.9600 . ?
C38A H38E 0.9600 . ?
C38A H38F 0.9600 . ?
C39A H39D 0.9600 . ?
C39A H39E 0.9600 . ?
C39A H39F 0.9600 . ?
C40A H40D 0.9600 . ?
C40A H40E 0.9600 . ?
C40A H40F 0.9600 . ?
C41A H41D 0.9600 . ?
C41A H41E 0.9600 . ?
C41A H41F 0.9600 . ?
C47A H47C 0.9700 . ?
C47A H47D 0.9700 . ?
C47A C48A 1.483(5) . ?
C48A H48C 0.9700 . ?
C48A H48D 0.9700 . ?
C48A C49A 1.473(5) . ?
C49A H49D 0.9600 . ?
C49A H49E 0.9600 . ?
C49A H49F 0.9600 . ?
C50 H50A 0.9600 . ?
C50 H50B 0.9600 . ?
C50 H50C 0.9600 . ?
C50 C51 1.509(10) . ?
C51 C52 1.370(9) . ?
C51 C56 1.375(8) . ?
C52 H52 0.9300 . ?
C52 C53 1.373(10) . ?
C53 H53 0.9300 . ?
C53 C54 1.381(10) . ?
C54 H54 0.9300 . ?
C54 C55 1.385(8) . ?
C55 H55 0.9300 . ?
C55 C56 1.403(9) . ?
C56 H56 0.9300 . ?
